data_7707178
loop_
_publ_author_name
'Ghosh, Subrata'
'Kamilya, Sujit'
'Pramanik, Titas'
'Mohanty, Ashutosh'
'Rouzi\`eres, Mathieu'
'Herchel, Radovan'
'Mehta, Sakshi'
'Mondal, Abhishake'

_publ_section_title
;
 Thermo- and photoinduced spin state switching in an iron(II) 2D
 coordination network associated with large light-induced thermal
 hysteresis and tuning of dimensionality <i>via</i> ligand modulation.
;
_journal_issue 22
_journal_name_full 'Dalton transactions (Cambridge, England : 2003)'
_journal_page_first 7725
_journal_page_last 7735
_journal_paper_doi 10.1039/d1dt00212k
_journal_volume 50
_journal_year 2021
_chemical_formula_moiety 'C42 H24 Fe N6 O4 S4'
_chemical_formula_sum 'C42 H24 Fe N6 O4 S4'
_chemical_formula_weight 860.76
_space_group_crystal_system orthorhombic
_space_group_IT_number 68
_space_group_name_Hall '-C 2a 2ac'
_space_group_name_H-M_alt 'C c c a :2'
_atom_sites_solution_hydrogens geom
_audit_creation_date 2021-03-05
_audit_creation_method
;
Olex2 1.3
(compiled 2020.07.31 svn.rc2a77460 for OlexSys, GUI svn.r6145)
;
_audit_update_record
;
2021-03-05 deposited with the CCDC.	2021-04-22 downloaded from the CCDC.
;
_cell_angle_alpha 90
_cell_angle_beta 90
_cell_angle_gamma 90
_cell_formula_units_Z 8
_cell_length_a 13.6023(7)
_cell_length_b 28.4252(15)
_cell_length_c 28.3740(13)
_cell_measurement_reflns_used 5464
_cell_measurement_temperature 200(2)
_cell_measurement_theta_max 21.2640
_cell_measurement_theta_min 2.0220
_cell_volume 10970.8(10)
_computing_cell_refinement 'CrysAlisPro 1.171.38.46 (Rigaku OD, 2015)'
_computing_data_collection 'CrysAlisPro 1.171.38.46 (Rigaku OD, 2015)'
_computing_data_reduction 'CrysAlisPro 1.171.38.46 (Rigaku OD, 2015)'
_computing_molecular_graphics 'Olex2 1.3 (Dolomanov et al., 2009)'
_computing_publication_material 'Olex2 1.3 (Dolomanov et al., 2009)'
_computing_structure_refinement 'SHELXL 2018/3 (Sheldrick, 2015)'
_computing_structure_solution 'SHELXT 2014/5 (Sheldrick, 2014)'
_diffrn_ambient_temperature 200(2)
_diffrn_measured_fraction_theta_full 0.999
_diffrn_measured_fraction_theta_max 0.999
_diffrn_measurement_device_type 'Xcalibur, Eos, Nova'
_diffrn_measurement_method '\w scans'
_diffrn_radiation_type MoK\a
_diffrn_radiation_wavelength 0.71073
_diffrn_reflns_av_R_equivalents 0.1919
_diffrn_reflns_av_unetI/netI 0.0989
_diffrn_reflns_Laue_measured_fraction_full 0.999
_diffrn_reflns_Laue_measured_fraction_max 0.999
_diffrn_reflns_limit_h_max 17
_diffrn_reflns_limit_h_min -17
_diffrn_reflns_limit_k_max 36
_diffrn_reflns_limit_k_min -36
_diffrn_reflns_limit_l_max 36
_diffrn_reflns_limit_l_min -36
_diffrn_reflns_number 71750
_diffrn_reflns_point_group_measured_fraction_full 0.999
_diffrn_reflns_point_group_measured_fraction_max 0.999
_diffrn_reflns_theta_full 25.242
_diffrn_reflns_theta_max 27.484
_diffrn_reflns_theta_min 1.808
_diffrn_source 'fine-focus sealed tube'
_exptl_absorpt_coefficient_mu 0.464
_exptl_absorpt_correction_T_max 0.758
_exptl_absorpt_correction_T_min 0.687
_exptl_absorpt_correction_type multi-scan
_exptl_absorpt_process_details 'CrysAlis RED (Oxford Diffraction,2015)'
_exptl_crystal_colour RED
_exptl_crystal_density_diffrn 1.042
_exptl_crystal_description PLATE
_exptl_crystal_F_000 3520
_exptl_crystal_size_max 0.52
_exptl_crystal_size_mid 0.28
_exptl_crystal_size_min 0.19
_refine_diff_density_max 0.515
_refine_diff_density_min -0.554
_refine_diff_density_rms 0.067
_refine_ls_extinction_method none
_refine_ls_goodness_of_fit_ref 0.958
_refine_ls_hydrogen_treatment constr
_refine_ls_matrix_type full
_refine_ls_number_parameters 258
_refine_ls_number_reflns 6299
_refine_ls_number_restraints 0
_refine_ls_restrained_S_all 0.958
_refine_ls_R_factor_all 0.1166
_refine_ls_R_factor_gt 0.0643
_refine_ls_shift/su_max 0.000
_refine_ls_shift/su_mean 0.000
_refine_ls_structure_factor_coef Fsqd
_refine_ls_weighting_details 'w=1/[\s^2^(Fo^2^)+(0.0778P)^2^] where P=(Fo^2^+2Fc^2^)/3'
_refine_ls_weighting_scheme calc
_refine_ls_wR_factor_gt 0.1565
_refine_ls_wR_factor_ref 0.1833
_reflns_Friedel_coverage 0.000
_reflns_number_gt 3281
_reflns_number_total 6299
_reflns_threshold_expression 'I > 2\s(I)'
_cod_data_source_file d1dt00212k2.cif
_cod_data_source_block complex3_200K
_cod_depositor_comments 'Adding full bibliography for 7707175--7707178.cif.'
_cod_original_sg_symbol_Hall '-C 2b 2bc'
_cod_original_sg_symbol_H-M 'C c c e'
_cod_database_code 7707178
_shelx_shelxl_version_number 2018/3
_shelx_space_group_comment
;
The symmetry employed for this shelxl refinement is uniquely defined
by the following loop, which should always be used as a source of
symmetry information in preference to the above space-group names.
They are only intended as comments.
;
_olex2_refinement_description
;
1. Fixed Uiso
 At 1.2 times of:
  All C(H) groups, All C(H,H) groups
2.a Secondary CH2 refined with riding coordinates:
 C13(H13A,H13B), C14(H14A,H14B)
2.b Aromatic/amide H refined with riding coordinates:
 C20(H20), C19(H19), C18(H18), C21(H21), C4(H4), C5(H5), C3(H3), C2(H2)
;
_smtbx_masks_void_probe_radius 1.2
_smtbx_masks_void_truncation_radius 1.2
_olex2_submission_special_instructions 'No special instructions were received'

loop_
_space_group_symop_operation_xyz
'x, y, z'
'-x+1/2, -y, z'
'-x, y, -z+1/2'
'x+1/2, -y, -z+1/2'
'x+1/2, y+1/2, z'
'-x+1, -y+1/2, z'
'-x+1/2, y+1/2, -z+1/2'
'x+1, -y+1/2, -z+1/2'
'-x, -y, -z'
'x-1/2, y, -z'
'x, -y, z-1/2'
'-x-1/2, y, z-1/2'
'-x+1/2, -y+1/2, -z'
'x, y+1/2, -z'
'x+1/2, -y+1/2, z-1/2'
'-x, y+1/2, z-1/2'

loop_
_atom_site_label
_atom_site_type_symbol
_atom_site_fract_x
_atom_site_fract_y
_atom_site_fract_z
_atom_site_U_iso_or_equiv
_atom_site_adp_type
_atom_site_occupancy
_atom_site_site_symmetry_order
_atom_site_calc_flag
_atom_site_refinement_flags_posn
_atom_site_refinement_flags_adp
_atom_site_refinement_flags_occupancy
_atom_site_disorder_assembly
_atom_site_disorder_group
C17 C -0.0880(2) -0.32018(12) -0.12126(11) 0.0350(8) Uani 1 1 d . . . . .
C20 C -0.0011(3) 0.18348(12) 0.14507(13) 0.0461(10) Uani 1 1 d . . . . .
H20 H 0.044932 0.205922 0.136007 0.055 Uiso 1 1 calc R U . . .
C19 C 0.0188(3) 0.15380(12) 0.18278(13) 0.0446(9) Uani 1 1 d . . . . .
H19 H 0.077711 0.157790 0.198924 0.053 Uiso 1 1 calc R U . . .
C18 C -0.1261(3) 0.11706(14) 0.17356(14) 0.0523(10) Uani 1 1 d . . . . .
H18 H -0.170666 0.094285 0.183452 0.063 Uiso 1 1 calc R U . . .
C21 C -0.1527(3) 0.14510(13) 0.13567(13) 0.0507(10) Uani 1 1 d . . . . .
H21 H -0.212475 0.140690 0.120342 0.061 Uiso 1 1 calc R U . . .
Fe1 Fe 0.000000 0.06668(2) 0.250000 0.0313(2) Uani 1 2 d S T P . .
S2 S -0.09865(7) -0.18275(3) -0.00134(3) 0.0415(3) Uani 1 1 d . . . . .
N3 N -0.04116(19) 0.12041(9) 0.19687(9) 0.0330(6) Uani 1 1 d . . . . .
N2 N -0.0399(2) 0.01153(9) 0.19837(9) 0.0364(7) Uani 1 1 d . . . . .
N1 N -0.1441(2) 0.06838(10) 0.27558(10) 0.0431(7) Uani 1 1 d . . . . .
O2 O -0.15552(18) -0.30658(9) 0.04929(9) 0.0490(7) Uani 1 1 d . . . . .
O1 O -0.14206(19) -0.23596(10) 0.12275(9) 0.0556(7) Uani 1 1 d . . . . .
C15 C -0.1178(2) -0.26795(12) -0.04655(12) 0.0348(8) Uani 1 1 d . . . . .
C9 C -0.1089(2) -0.18193(13) 0.05965(12) 0.0399(9) Uani 1 1 d . . . . .
C7 C -0.0843(3) -0.10585(14) 0.10977(13) 0.0505(10) Uani 1 1 d . . . . .
C16 C -0.1091(2) -0.29111(12) -0.08136(13) 0.0377(8) Uani 1 1 d . . . . .
C6 C -0.0715(3) -0.06578(12) 0.13869(13) 0.0427(9) Uani 1 1 d . . . . .
C4 C -0.1092(3) -0.06459(12) 0.18433(13) 0.0472(10) Uani 1 1 d . . . . .
H4 H -0.145087 -0.089906 0.195972 0.057 Uiso 1 1 calc R U . . .
C11 C -0.1375(2) -0.26019(12) 0.04086(12) 0.0379(9) Uani 1 1 d . . . . .
C12 C -0.1226(2) -0.24290(11) -0.00342(12) 0.0340(8) Uani 1 1 d . . . . .
C8 C -0.0958(2) -0.14063(14) 0.08596(13) 0.0466(10) Uani 1 1 d . . . . .
C1 C -0.2170(3) 0.07599(14) 0.29376(14) 0.0516(10) Uani 1 1 d . . . . .
C5 C -0.0184(3) -0.02693(14) 0.12430(13) 0.0520(10) Uani 1 1 d . . . . .
H5 H 0.007566 -0.025866 0.094002 0.062 Uiso 1 1 calc R U . . .
C3 C -0.0929(3) -0.02562(12) 0.21205(12) 0.0418(9) Uani 1 1 d . . . . .
H3 H -0.120343 -0.025122 0.242066 0.050 Uiso 1 1 calc R U . . .
C10 C -0.1300(2) -0.22620(13) 0.07619(13) 0.0410(9) Uani 1 1 d . . . . .
C2 C -0.0038(3) 0.01024(13) 0.15464(13) 0.0493(10) Uani 1 1 d . . . . .
H2 H 0.033013 0.035719 0.144127 0.059 Uiso 1 1 calc R U . . .
C13 C -0.1842(4) -0.31408(16) 0.09715(16) 0.0824(15) Uani 1 1 d . . . . .
H13A H -0.254759 -0.309593 0.099417 0.099 Uiso 1 1 calc R U . . .
H13B H -0.170568 -0.346591 0.105208 0.099 Uiso 1 1 calc R U . . .
C14 C -0.1387(4) -0.28509(19) 0.13081(17) 0.0940(17) Uani 1 1 d . . . . .
H14A H -0.070210 -0.294357 0.133111 0.113 Uiso 1 1 calc R U . . .
H14B H -0.168837 -0.291326 0.161156 0.113 Uiso 1 1 calc R U . . .
S1 S -0.32047(10) 0.08807(8) 0.31891(7) 0.1407(9) Uani 1 1 d . . . . .

loop_
_atom_site_aniso_label
_atom_site_aniso_U_11
_atom_site_aniso_U_22
_atom_site_aniso_U_33
_atom_site_aniso_U_23
_atom_site_aniso_U_13
_atom_site_aniso_U_12
C17 0.046(2) 0.0324(19) 0.0263(19) -0.0069(15) -0.0034(16) 0.0012(16)
C20 0.044(2) 0.042(2) 0.052(2) 0.0194(18) -0.0159(18) -0.0147(17)
C19 0.050(2) 0.035(2) 0.049(2) 0.0106(17) -0.0195(18) -0.0083(17)
C18 0.045(2) 0.057(3) 0.055(3) 0.026(2) -0.0014(19) -0.0127(19)
C21 0.049(2) 0.054(3) 0.048(2) 0.022(2) -0.0173(18) -0.0093(19)
Fe1 0.0444(4) 0.0247(4) 0.0247(4) 0.000 -0.0030(3) 0.000
S2 0.0491(6) 0.0364(5) 0.0390(6) -0.0087(4) 0.0039(4) -0.0047(4)
N3 0.0401(16) 0.0264(15) 0.0325(16) 0.0040(12) -0.0042(13) -0.0023(12)
N2 0.0566(18) 0.0276(16) 0.0250(16) -0.0030(12) 0.0000(14) -0.0037(13)
N1 0.0521(19) 0.0428(19) 0.0345(18) 0.0030(14) 0.0015(15) -0.0020(15)
O2 0.0600(16) 0.0437(16) 0.0434(16) 0.0013(12) 0.0030(13) -0.0087(12)
O1 0.0709(18) 0.068(2) 0.0279(15) -0.0076(13) 0.0057(13) 0.0002(15)
C15 0.0318(18) 0.040(2) 0.033(2) -0.0034(17) -0.0007(15) -0.0007(15)
C9 0.0356(19) 0.047(2) 0.037(2) -0.0152(17) 0.0005(15) -0.0042(16)
C7 0.061(2) 0.050(3) 0.040(2) -0.0195(19) -0.0004(19) -0.0115(19)
C16 0.0396(19) 0.035(2) 0.038(2) -0.0070(17) -0.0017(16) -0.0047(16)
C6 0.048(2) 0.041(2) 0.039(2) -0.0120(17) -0.0003(17) -0.0063(17)
C4 0.058(2) 0.038(2) 0.046(2) -0.0074(18) -0.0009(19) -0.0105(17)
C11 0.0355(19) 0.042(2) 0.036(2) -0.0030(17) 0.0026(15) -0.0004(15)
C12 0.0318(17) 0.037(2) 0.033(2) -0.0076(16) -0.0031(14) -0.0009(14)
C8 0.037(2) 0.054(3) 0.048(2) -0.020(2) -0.0011(17) -0.0039(18)
C1 0.056(3) 0.056(3) 0.042(2) -0.0222(19) -0.003(2) -0.006(2)
C5 0.076(3) 0.052(3) 0.028(2) -0.0101(18) 0.0055(19) -0.010(2)
C3 0.058(2) 0.037(2) 0.030(2) -0.0017(16) 0.0018(17) -0.0076(18)
C10 0.0344(19) 0.051(2) 0.037(2) -0.0162(19) -0.0009(16) 0.0008(17)
C2 0.079(3) 0.039(2) 0.030(2) -0.0043(16) 0.0028(19) -0.014(2)
C13 0.128(4) 0.064(3) 0.055(3) 0.011(3) 0.020(3) -0.020(3)
C14 0.156(5) 0.083(4) 0.042(3) 0.006(3) 0.014(3) -0.020(4)
S1 0.0635(9) 0.211(2) 0.1473(16) -0.1263(16) 0.0273(9) -0.0149(10)

loop_
_atom_type_symbol
_atom_type_description
_atom_type_scat_dispersion_real
_atom_type_scat_dispersion_imag
_atom_type_scat_source
C C 0.0033 0.0016 'International Tables Vol C Tables 4.2.6.8 and 6.1.1.4'
H H 0.0000 0.0000 'International Tables Vol C Tables 4.2.6.8 and 6.1.1.4'
Fe Fe 0.3463 0.8444 'International Tables Vol C Tables 4.2.6.8 and 6.1.1.4'
N N 0.0061 0.0033 'International Tables Vol C Tables 4.2.6.8 and 6.1.1.4'
O O 0.0106 0.0060 'International Tables Vol C Tables 4.2.6.8 and 6.1.1.4'
S S 0.1246 0.1234 'International Tables Vol C Tables 4.2.6.8 and 6.1.1.4'

loop_
_geom_angle_atom_site_label_1
_geom_angle_atom_site_label_2
_geom_angle_atom_site_label_3
_geom_angle
_geom_angle_site_symmetry_1
_geom_angle_site_symmetry_3
_geom_angle_publ_flag
C20 C17 C21 117.3(3) 14_545 14_545 ?
C20 C17 C16 121.4(3) 14_545 . ?
C21 C17 C16 121.2(3) 14_545 . ?
C17 C20 H20 119.9 14 . ?
C17 C20 C19 120.2(3) 14 . ?
C19 C20 H20 119.9 . . ?
C20 C19 H19 118.2 . . ?
N3 C19 C20 123.5(3) . . ?
N3 C19 H19 118.2 . . ?
C21 C18 H18 117.6 . . ?
N3 C18 H18 117.6 . . ?
N3 C18 C21 124.7(3) . . ?
C17 C21 C18 118.2(3) 14 . ?
C17 C21 H21 120.9 14 . ?
C18 C21 H21 120.9 . . ?
N3 Fe1 N3 92.96(14) 3 . ?
N2 Fe1 N3 178.42(10) 3 . ?
N2 Fe1 N3 88.62(10) 3 3 ?
N2 Fe1 N3 88.62(10) . . ?
N2 Fe1 N3 178.42(10) . 3 ?
N2 Fe1 N2 89.80(14) . 3 ?
N1 Fe1 N3 89.13(11) 3 . ?
N1 Fe1 N3 89.05(10) . . ?
N1 Fe1 N3 89.05(10) 3 3 ?
N1 Fe1 N3 89.13(11) . 3 ?
N1 Fe1 N2 90.92(11) 3 3 ?
N1 Fe1 N2 90.96(11) . 3 ?
N1 Fe1 N2 90.92(11) . . ?
N1 Fe1 N2 90.95(11) 3 . ?
N1 Fe1 N1 177.35(16) . 3 ?
C9 S2 C12 91.84(17) . . ?
C19 N3 C18 116.0(3) . . ?
C19 N3 Fe1 123.2(2) . . ?
C18 N3 Fe1 120.4(2) . . ?
C3 N2 Fe1 120.0(2) . . ?
C2 N2 Fe1 123.0(2) . . ?
C2 N2 C3 116.5(3) . . ?
C1 N1 Fe1 168.0(3) . . ?
C11 O2 C13 111.1(3) . . ?
C10 O1 C14 110.7(3) . . ?
C16 C15 C12 175.4(4) . . ?
C8 C9 S2 122.1(3) . . ?
C10 C9 S2 110.2(3) . . ?
C10 C9 C8 127.7(3) . . ?
C8 C7 C6 178.5(4) . . ?
C15 C16 C17 173.7(4) . . ?
C4 C6 C7 120.9(3) . . ?
C5 C6 C7 122.4(3) . . ?
C5 C6 C4 116.6(3) . . ?
C6 C4 H4 120.3 . . ?
C3 C4 C6 119.4(3) . . ?
C3 C4 H4 120.3 . . ?
O2 C11 C12 122.5(3) . . ?
O2 C11 C10 123.8(3) . . ?
C12 C11 C10 113.7(3) . . ?
C15 C12 S2 120.9(3) . . ?
C11 C12 S2 110.5(2) . . ?
C11 C12 C15 128.4(3) . . ?
C7 C8 C9 178.1(4) . . ?
N1 C1 S1 178.5(4) . . ?
C6 C5 H5 119.9 . . ?
C2 C5 C6 120.3(4) . . ?
C2 C5 H5 119.9 . . ?
N2 C3 C4 123.9(3) . . ?
N2 C3 H3 118.1 . . ?
C4 C3 H3 118.1 . . ?
O1 C10 C9 123.0(3) . . ?
O1 C10 C11 123.2(3) . . ?
C9 C10 C11 113.8(3) . . ?
N2 C2 C5 123.3(3) . . ?
N2 C2 H2 118.3 . . ?
C5 C2 H2 118.3 . . ?
O2 C13 H13A 108.3 . . ?
O2 C13 H13B 108.3 . . ?
H13A C13 H13B 107.4 . . ?
C14 C13 O2 116.0(4) . . ?
C14 C13 H13A 108.3 . . ?
C14 C13 H13B 108.3 . . ?
O1 C14 H14A 108.0 . . ?
O1 C14 H14B 108.0 . . ?
C13 C14 O1 117.0(4) . . ?
C13 C14 H14A 108.0 . . ?
C13 C14 H14B 108.0 . . ?
H14A C14 H14B 107.3 . . ?

loop_
_geom_bond_atom_site_label_1
_geom_bond_atom_site_label_2
_geom_bond_distance
_geom_bond_site_symmetry_2
_geom_bond_publ_flag
C17 C20 1.366(4) 14_545 ?
C17 C21 1.384(5) 14_545 ?
C17 C16 1.431(4) . ?
C20 H20 0.9300 . ?
C20 C19 1.389(4) . ?
C19 H19 0.9300 . ?
C19 N3 1.314(4) . ?
C18 H18 0.9300 . ?
C18 C21 1.386(5) . ?
C18 N3 1.335(4) . ?
C21 H21 0.9300 . ?
Fe1 N3 2.218(3) 3 ?
Fe1 N3 2.218(3) . ?
Fe1 N2 2.213(3) 3 ?
Fe1 N2 2.213(3) . ?
Fe1 N1 2.091(3) 3 ?
Fe1 N1 2.091(3) . ?
S2 C9 1.736(4) . ?
S2 C12 1.742(3) . ?
N2 C3 1.336(4) . ?
N2 C2 1.335(4) . ?
N1 C1 1.139(4) . ?
O2 C11 1.362(4) . ?
O2 C13 1.429(5) . ?
O1 C10 1.360(4) . ?
O1 C14 1.416(6) . ?
C15 C16 1.193(4) . ?
C15 C12 1.417(5) . ?
C9 C8 1.403(5) . ?
C9 C10 1.373(5) . ?
C7 C6 1.415(5) . ?
C7 C8 1.207(5) . ?
C6 C4 1.393(5) . ?
C6 C5 1.381(5) . ?
C4 H4 0.9300 . ?
C4 C3 1.377(5) . ?
C11 C12 1.364(5) . ?
C11 C10 1.396(5) . ?
C1 S1 1.615(4) . ?
C5 H5 0.9300 . ?
C5 C2 1.377(5) . ?
C3 H3 0.9300 . ?
C2 H2 0.9300 . ?
C13 H13A 0.9700 . ?
C13 H13B 0.9700 . ?
C13 C14 1.405(6) . ?
C14 H14A 0.9700 . ?
C14 H14B 0.9700 . ?

loop_
_geom_torsion_atom_site_label_1
_geom_torsion_atom_site_label_2
_geom_torsion_atom_site_label_3
_geom_torsion_atom_site_label_4
_geom_torsion
_geom_torsion_site_symmetry_1
_geom_torsion_site_symmetry_2
_geom_torsion_site_symmetry_3
_geom_torsion_site_symmetry_4
_geom_torsion_publ_flag
C17 C20 C19 N3 2.0(6) 14 . . . ?
C20 C19 N3 C18 -2.1(5) . . . . ?
C20 C19 N3 Fe1 170.8(3) . . . . ?
C21 C18 N3 C19 1.8(6) . . . . ?
C21 C18 N3 Fe1 -171.2(3) . . . . ?
Fe1 N2 C3 C4 -170.4(3) . . . . ?
Fe1 N2 C2 C5 171.6(3) . . . . ?
S2 C9 C10 O1 180.0(3) . . . . ?
S2 C9 C10 C11 0.3(4) . . . . ?
N3 C18 C21 C17 -1.4(6) . . . 14 ?
O2 C11 C12 S2 -178.5(2) . . . . ?
O2 C11 C12 C15 -3.6(6) . . . . ?
O2 C11 C10 O1 -1.3(5) . . . . ?
O2 C11 C10 C9 178.4(3) . . . . ?
O2 C13 C14 O1 52.2(7) . . . . ?
C9 S2 C12 C15 -175.3(3) . . . . ?
C9 S2 C12 C11 0.1(3) . . . . ?
C7 C6 C4 C3 178.0(3) . . . . ?
C7 C6 C5 C2 -176.7(4) . . . . ?
C6 C4 C3 N2 -1.9(6) . . . . ?
C6 C5 C2 N2 -0.9(6) . . . . ?
C4 C6 C5 C2 0.8(6) . . . . ?
C11 O2 C13 C14 -35.2(6) . . . . ?
C12 S2 C9 C8 179.4(3) . . . . ?
C12 S2 C9 C10 -0.2(3) . . . . ?
C12 C11 C10 O1 -179.9(3) . . . . ?
C12 C11 C10 C9 -0.2(4) . . . . ?
C8 C9 C10 O1 0.4(6) . . . . ?
C8 C9 C10 C11 -179.3(3) . . . . ?
C5 C6 C4 C3 0.5(6) . . . . ?
C3 N2 C2 C5 -0.3(6) . . . . ?
C10 O1 C14 C13 -38.9(6) . . . . ?
C10 C11 C12 S2 0.1(4) . . . . ?
C10 C11 C12 C15 175.0(3) . . . . ?
C2 N2 C3 C4 1.8(5) . . . . ?
C13 O2 C11 C12 -170.4(4) . . . . ?
C13 O2 C11 C10 11.2(5) . . . . ?
C14 O1 C10 C9 -165.4(4) . . . . ?
C14 O1 C10 C11 14.2(5) . . . . ?

loop_
_smtbx_masks_void_nr
_smtbx_masks_void_average_x
_smtbx_masks_void_average_y
_smtbx_masks_void_average_z
_smtbx_masks_void_volume
_smtbx_masks_void_count_electrons
_smtbx_masks_void_content
1 -0.258 0.000 0.000 697.5 89.1 '4 CH3OH'
2 -0.092 0.000 0.500 697.5 89.1 '4 CH3OH'
3 -0.513 0.250 0.750 361.7 115.7 '4 CH3OH'
4 -0.934 0.250 0.250 361.7 116.1 '4 CH3OH'
5 -0.440 0.500 0.000 697.5 89.1 '4 CH3OH'
6 -0.519 0.500 0.500 697.5 89.1 '4 CH3OH'
7 -0.467 0.750 0.250 361.7 116.1 '4 CH3OH'
8 -0.628 0.750 0.750 361.7 115.7 '4 CH3OH'
